data_7004372
loop_
_publ_author_name
'Gutsulyak, Dmitry V.'
'Osipov, Alexandr L.'
'Kuzmina, Lyudmila G.'
'Howard, Judith A. K.'
'Nikonov, Georgii I.'

_publ_section_title
;
 Unexpected effect of the ring on the extent of Si&#x22EF;H interligand
 interactions in half-sandwich silyl hydrides of ruthenium
;
_journal_issue 47
_journal_name_full 'Dalton Transactions'
_journal_page_first 6843
_journal_page_last 6850
_journal_paper_doi 10.1039/b806447d
_journal_year 2008
_chemical_formula_moiety 'C25 H28 Cl P Ru Si'
_chemical_formula_sum 'C25 H28 Cl P Ru Si'
_chemical_formula_weight 524.05
_chemical_name_common
;(cyclopentadienyl)(triphenylphosphine)(dimethylchlorosilyl)
ruthenium dihydride
;
_chemical_name_systematic
;(cyclopentadienyl)(triphenylphosphine)(dimethylchlorosilyl)
ruthenium dihydride
;
_space_group_IT_number 2
_symmetry_cell_setting triclinic
_symmetry_space_group_name_Hall '-P 1'
_symmetry_space_group_name_H-M 'P -1'
_atom_sites_solution_hydrogens geom
_atom_sites_solution_primary direct
_atom_sites_solution_secondary difmap
_audit_creation_method SHELXL-97
_cell_angle_alpha 73.7570(10)
_cell_angle_beta 86.0050(10)
_cell_angle_gamma 82.2760(10)
_cell_formula_units_Z 2
_cell_length_a 8.7357(2)
_cell_length_b 11.5961(2)
_cell_length_c 11.9794(2)
_cell_measurement_reflns_used 5340
_cell_measurement_temperature 120(2)
_cell_measurement_theta_max 30.506
_cell_measurement_theta_min 2.811
_cell_volume 1153.85(4)
_computing_structure_refinement 'SHELXL-97 (Sheldrick, 1997)'
_computing_structure_solution 'SHELXS-97 (Sheldrick, 1990)'
_diffrn_ambient_temperature 120(2)
_diffrn_measured_fraction_theta_full 0.985
_diffrn_measured_fraction_theta_max 0.985
_diffrn_measurement_device_type 'Bruker SMART-6K'
_diffrn_measurement_method \w
_diffrn_radiation_monochromator graphite
_diffrn_radiation_source 'fine-focus sealed tube'
_diffrn_radiation_type MoK\a
_diffrn_radiation_wavelength 0.71073
_diffrn_reflns_av_R_equivalents 0.0131
_diffrn_reflns_av_sigmaI/netI 0.0187
_diffrn_reflns_limit_h_max 11
_diffrn_reflns_limit_h_min -11
_diffrn_reflns_limit_k_max 15
_diffrn_reflns_limit_k_min -15
_diffrn_reflns_limit_l_max 16
_diffrn_reflns_limit_l_min -16
_diffrn_reflns_number 11526
_diffrn_reflns_theta_full 29.00
_diffrn_reflns_theta_max 29.00
_diffrn_reflns_theta_min 1.77
_diffrn_standards_decay_% 0
_diffrn_standards_interval_time 0
_diffrn_standards_number 0
_exptl_absorpt_coefficient_mu 0.926
_exptl_absorpt_correction_T_max 0.7198
_exptl_absorpt_correction_T_min 0.6753
_exptl_absorpt_correction_type multi-scan
_exptl_absorpt_process_details 'SADABS (Bruker, 2004)'
_exptl_crystal_colour yellow
_exptl_crystal_density_diffrn 1.508
_exptl_crystal_density_method 'not measured'
_exptl_crystal_description block
_exptl_crystal_F_000 536
_exptl_crystal_size_max 0.46
_exptl_crystal_size_mid 0.42
_exptl_crystal_size_min 0.38
_refine_diff_density_max 0.422
_refine_diff_density_min -0.463
_refine_diff_density_rms 0.061
_refine_ls_extinction_coef 0.0046(5)
_refine_ls_extinction_expression Fc^*^=kFc[1+0.001xFc^2^\l^3^/sin(2\q)]^-1/4^
_refine_ls_extinction_method SHELXL
_refine_ls_goodness_of_fit_ref 1.063
_refine_ls_hydrogen_treatment mixed
_refine_ls_matrix_type full
_refine_ls_number_parameters 271
_refine_ls_number_reflns 6037
_refine_ls_number_restraints 0
_refine_ls_restrained_S_all 1.063
_refine_ls_R_factor_all 0.0203
_refine_ls_R_factor_gt 0.0194
_refine_ls_shift/su_max 0.001
_refine_ls_shift/su_mean 0.000
_refine_ls_structure_factor_coef Fsqd
_refine_ls_weighting_details 'calc w=1/[\s^2^(Fo^2^)+(0.0263P)^2^+0.5628P] where P=(Fo^2^+2Fc^2^)/3'
_refine_ls_weighting_scheme calc
_refine_ls_wR_factor_gt 0.0525
_refine_ls_wR_factor_ref 0.0529
_reflns_number_gt 5783
_reflns_number_total 6037
_reflns_threshold_expression >2sigma(I)
_cod_data_source_file b806447d.txt
_cod_data_source_block 3c
_cod_original_sg_symbol_H-M P-1
_cod_database_code 7004372

loop_
_symmetry_equiv_pos_as_xyz
'x, y, z'
'-x, -y, -z'

loop_
_atom_site_label
_atom_site_type_symbol
_atom_site_fract_x
_atom_site_fract_y
_atom_site_fract_z
_atom_site_U_iso_or_equiv
_atom_site_adp_type
_atom_site_occupancy
_atom_site_symmetry_multiplicity
_atom_site_calc_flag
_atom_site_refinement_flags
_atom_site_disorder_assembly
_atom_site_disorder_group
Ru1 Ru 0.320714(11) 0.833635(8) 0.297149(8) 0.01443(4) Uani 1 1 d . . .
P1 P 0.40831(4) 0.71435(3) 0.17855(3) 0.01331(7) Uani 1 1 d . . .
Si1 Si 0.11340(4) 0.74350(3) 0.40846(3) 0.01578(7) Uani 1 1 d . . .
Cl1 Cl -0.08207(4) 0.87939(3) 0.40171(3) 0.02653(8) Uani 1 1 d . . .
C1 C 0.2787(2) 0.98291(14) 0.38430(14) 0.0285(3) Uani 1 1 d . . .
H1A H 0.1943 0.9924 0.4430 0.034 Uiso 1 1 calc R . .
C2 C 0.4308(2) 0.92401(14) 0.40870(14) 0.0290(3) Uani 1 1 d . . .
H2A H 0.4713 0.8836 0.4880 0.035 Uiso 1 1 calc R . .
C3 C 0.51794(18) 0.93807(13) 0.30274(15) 0.0266(3) Uani 1 1 d . . .
H3A H 0.6304 0.9100 0.2941 0.032 Uiso 1 1 calc R . .
C4 C 0.41949(19) 1.00893(13) 0.21117(14) 0.0251(3) Uani 1 1 d . . .
H4A H 0.4509 1.0383 0.1271 0.030 Uiso 1 1 calc R . .
C5 C 0.27322(19) 1.03626(13) 0.26181(14) 0.0257(3) Uani 1 1 d . . .
H5A H 0.1830 1.0885 0.2195 0.031 Uiso 1 1 calc R . .
C6 C 0.02066(18) 0.62567(13) 0.36833(13) 0.0235(3) Uani 1 1 d . . .
H6A H -0.0628 0.5997 0.4251 0.035 Uiso 1 1 calc R . .
H6B H 0.0979 0.5561 0.3681 0.035 Uiso 1 1 calc R . .
H6C H -0.0218 0.6593 0.2907 0.035 Uiso 1 1 calc R . .
C7 C 0.14472(17) 0.68974(14) 0.57154(12) 0.0230(3) Uani 1 1 d . . .
H7A H 0.0539 0.6535 0.6116 0.034 Uiso 1 1 calc R . .
H7B H 0.1602 0.7587 0.5999 0.034 Uiso 1 1 calc R . .
H7C H 0.2361 0.6293 0.5870 0.034 Uiso 1 1 calc R . .
C8 C 0.33627(15) 0.76372(11) 0.02967(11) 0.0149(2) Uani 1 1 d . . .
C9 C 0.22876(15) 0.86655(12) -0.00369(12) 0.0170(2) Uani 1 1 d . . .
H9A H 0.1906 0.9092 0.0516 0.020 Uiso 1 1 calc R . .
C10 C 0.17673(16) 0.90742(12) -0.11714(12) 0.0197(3) Uani 1 1 d . . .
H10A H 0.1041 0.9779 -0.1390 0.024 Uiso 1 1 calc R . .
C11 C 0.23125(18) 0.84507(12) -0.19803(12) 0.0215(3) Uani 1 1 d . . .
H11A H 0.1941 0.8716 -0.2748 0.026 Uiso 1 1 calc R . .
C12 C 0.34049(18) 0.74342(13) -0.16659(12) 0.0220(3) Uani 1 1 d . . .
H12A H 0.3786 0.7012 -0.2222 0.026 Uiso 1 1 calc R . .
C13 C 0.39378(16) 0.70370(12) -0.05393(12) 0.0190(2) Uani 1 1 d . . .
H13A H 0.4698 0.6353 -0.0334 0.023 Uiso 1 1 calc R . .
C14 C 0.61612(15) 0.69654(11) 0.13953(11) 0.0157(2) Uani 1 1 d . . .
C15 C 0.68733(16) 0.80141(12) 0.09058(13) 0.0206(3) Uani 1 1 d . . .
H15A H 0.6321 0.8783 0.0885 0.025 Uiso 1 1 calc R . .
C16 C 0.83759(16) 0.79412(13) 0.04508(13) 0.0229(3) Uani 1 1 d . . .
H16A H 0.8840 0.8660 0.0115 0.027 Uiso 1 1 calc R . .
C17 C 0.92064(16) 0.68250(13) 0.04819(13) 0.0223(3) Uani 1 1 d . . .
H17A H 1.0227 0.6779 0.0153 0.027 Uiso 1 1 calc R . .
C18 C 0.85315(16) 0.57762(13) 0.09987(14) 0.0230(3) Uani 1 1 d . . .
H18A H 0.9104 0.5008 0.1046 0.028 Uiso 1 1 calc R . .
C19 C 0.70172(16) 0.58477(12) 0.14476(13) 0.0207(3) Uani 1 1 d . . .
H19A H 0.6563 0.5126 0.1794 0.025 Uiso 1 1 calc R . .
C20 C 0.36911(15) 0.55632(11) 0.23434(11) 0.0154(2) Uani 1 1 d . . .
C21 C 0.42148(16) 0.49194(12) 0.34529(12) 0.0195(3) Uani 1 1 d . . .
H21A H 0.4815 0.5290 0.3855 0.023 Uiso 1 1 calc R . .
C22 C 0.38696(18) 0.37498(12) 0.39714(13) 0.0230(3) Uani 1 1 d . . .
H22A H 0.4223 0.3330 0.4726 0.028 Uiso 1 1 calc R . .
C23 C 0.30057(18) 0.31928(12) 0.33843(13) 0.0240(3) Uani 1 1 d . . .
H23A H 0.2752 0.2398 0.3742 0.029 Uiso 1 1 calc R . .
C24 C 0.25195(17) 0.38058(12) 0.22757(13) 0.0222(3) Uani 1 1 d . . .
H24A H 0.1950 0.3421 0.1866 0.027 Uiso 1 1 calc R . .
C25 C 0.28592(16) 0.49858(12) 0.17540(12) 0.0180(2) Uani 1 1 d . . .
H25A H 0.2521 0.5396 0.0993 0.022 Uiso 1 1 calc R . .
H1 H 0.355(2) 0.7106(18) 0.3826(17) 0.032(5) Uiso 1 1 d . . .
H2 H 0.172(2) 0.8252(18) 0.2392(18) 0.034(5) Uiso 1 1 d . . .

loop_
_atom_site_aniso_label
_atom_site_aniso_U_11
_atom_site_aniso_U_22
_atom_site_aniso_U_33
_atom_site_aniso_U_23
_atom_site_aniso_U_13
_atom_site_aniso_U_12
Ru1 0.01597(6) 0.01253(6) 0.01600(6) -0.00571(4) 0.00069(4) -0.00263(4)
P1 0.01343(14) 0.01172(14) 0.01515(14) -0.00438(11) 0.00049(11) -0.00174(11)
Si1 0.01678(17) 0.01655(16) 0.01431(16) -0.00493(12) 0.00083(12) -0.00228(13)
Cl1 0.02276(16) 0.02545(17) 0.02824(17) -0.00668(13) 0.00415(13) 0.00410(13)
C1 0.0387(9) 0.0212(7) 0.0321(8) -0.0177(6) 0.0051(6) -0.0070(6)
C2 0.0422(9) 0.0215(7) 0.0290(8) -0.0125(6) -0.0080(7) -0.0088(6)
C3 0.0239(7) 0.0210(6) 0.0391(8) -0.0123(6) -0.0031(6) -0.0084(5)
C4 0.0305(8) 0.0160(6) 0.0298(7) -0.0061(5) 0.0025(6) -0.0091(5)
C5 0.0292(7) 0.0148(6) 0.0347(8) -0.0100(5) -0.0008(6) -0.0019(5)
C6 0.0239(7) 0.0249(7) 0.0246(7) -0.0096(5) 0.0043(5) -0.0096(5)
C7 0.0231(7) 0.0294(7) 0.0142(6) -0.0014(5) 0.0000(5) -0.0051(5)
C8 0.0141(5) 0.0145(5) 0.0163(6) -0.0038(4) 0.0008(4) -0.0038(4)
C9 0.0162(6) 0.0155(5) 0.0194(6) -0.0052(5) 0.0014(5) -0.0020(4)
C10 0.0194(6) 0.0175(6) 0.0209(6) -0.0029(5) -0.0022(5) -0.0017(5)
C11 0.0275(7) 0.0193(6) 0.0177(6) -0.0028(5) -0.0035(5) -0.0055(5)
C12 0.0302(7) 0.0192(6) 0.0178(6) -0.0072(5) 0.0009(5) -0.0041(5)
C13 0.0211(6) 0.0161(6) 0.0195(6) -0.0054(5) 0.0004(5) -0.0007(5)
C14 0.0133(5) 0.0166(6) 0.0178(6) -0.0059(4) -0.0004(4) -0.0017(4)
C15 0.0179(6) 0.0158(6) 0.0269(7) -0.0052(5) 0.0024(5) -0.0012(5)
C16 0.0175(6) 0.0212(6) 0.0293(7) -0.0056(5) 0.0029(5) -0.0048(5)
C17 0.0145(6) 0.0264(7) 0.0271(7) -0.0100(6) 0.0007(5) -0.0014(5)
C18 0.0179(6) 0.0196(6) 0.0320(7) -0.0101(5) -0.0003(5) 0.0020(5)
C19 0.0179(6) 0.0165(6) 0.0281(7) -0.0074(5) 0.0006(5) -0.0017(5)
C20 0.0156(6) 0.0131(5) 0.0177(6) -0.0051(4) 0.0019(4) -0.0017(4)
C21 0.0231(6) 0.0159(6) 0.0196(6) -0.0053(5) -0.0021(5) -0.0013(5)
C22 0.0300(7) 0.0164(6) 0.0204(6) -0.0020(5) -0.0014(5) -0.0010(5)
C23 0.0290(7) 0.0136(6) 0.0280(7) -0.0033(5) 0.0034(6) -0.0054(5)
C24 0.0233(7) 0.0171(6) 0.0284(7) -0.0079(5) -0.0003(5) -0.0063(5)
C25 0.0181(6) 0.0161(6) 0.0203(6) -0.0056(5) 0.0000(5) -0.0024(5)

loop_
_atom_type_symbol
_atom_type_description
_atom_type_scat_dispersion_real
_atom_type_scat_dispersion_imag
_atom_type_scat_source
C C 0.0033 0.0016 'International Tables Vol C Tables 4.2.6.8 and 6.1.1.4'
H H 0.0000 0.0000 'International Tables Vol C Tables 4.2.6.8 and 6.1.1.4'
Si Si 0.0817 0.0704 'International Tables Vol C Tables 4.2.6.8 and 6.1.1.4'
P P 0.1023 0.0942 'International Tables Vol C Tables 4.2.6.8 and 6.1.1.4'
Cl Cl 0.1484 0.1585 'International Tables Vol C Tables 4.2.6.8 and 6.1.1.4'
Ru Ru -1.2594 0.8363 'International Tables Vol C Tables 4.2.6.8 and 6.1.1.4'

loop_
_geom_angle_atom_site_label_1
_geom_angle_atom_site_label_2
_geom_angle_atom_site_label_3
_geom_angle
_geom_angle_site_symmetry_1
_geom_angle_site_symmetry_3
_geom_angle_publ_flag
C1 Ru1 C2 36.92(6) . . ?
C1 Ru1 C3 61.72(6) . . ?
C2 Ru1 C3 36.68(6) . . ?
C1 Ru1 C5 37.01(6) . . ?
C2 Ru1 C5 61.30(6) . . ?
C3 Ru1 C5 61.40(6) . . ?
C1 Ru1 C4 61.54(6) . . ?
C2 Ru1 C4 61.32(6) . . ?
C3 Ru1 C4 37.06(6) . . ?
C5 Ru1 C4 36.43(6) . . ?
C1 Ru1 P1 164.66(4) . . ?
C2 Ru1 P1 135.43(5) . . ?
C3 Ru1 P1 104.96(4) . . ?
C5 Ru1 P1 131.50(4) . . ?
C4 Ru1 P1 103.36(4) . . ?
C1 Ru1 Si1 89.43(4) . . ?
C2 Ru1 Si1 106.75(5) . . ?
C3 Ru1 Si1 143.35(4) . . ?
C5 Ru1 Si1 109.46(4) . . ?
C4 Ru1 Si1 145.87(4) . . ?
P1 Ru1 Si1 105.760(12) . . ?
C1 Ru1 H1 112.5(8) . . ?
C2 Ru1 H1 91.9(8) . . ?
C3 Ru1 H1 106.6(8) . . ?
C5 Ru1 H1 149.4(8) . . ?
C4 Ru1 H1 143.3(8) . . ?
P1 Ru1 H1 77.5(8) . . ?
Si1 Ru1 H1 61.9(8) . . ?
C1 Ru1 H2 109.6(8) . . ?
C2 Ru1 H2 146.4(8) . . ?
C3 Ru1 H2 148.7(8) . . ?
C5 Ru1 H2 93.1(8) . . ?
C4 Ru1 H2 111.7(8) . . ?
P1 Ru1 H2 77.5(8) . . ?
Si1 Ru1 H2 59.0(8) . . ?
H1 Ru1 H2 104.4(11) . . ?
C20 P1 C14 101.89(6) . . ?
C20 P1 C8 104.77(6) . . ?
C14 P1 C8 97.57(6) . . ?
C20 P1 Ru1 114.56(4) . . ?
C14 P1 Ru1 119.10(4) . . ?
C8 P1 Ru1 116.42(4) . . ?
C6 Si1 C7 107.60(7) . . ?
C6 Si1 Cl1 100.17(5) . . ?
C7 Si1 Cl1 100.76(5) . . ?
C6 Si1 Ru1 121.87(5) . . ?
C7 Si1 Ru1 114.36(5) . . ?
Cl1 Si1 Ru1 109.091(18) . . ?
C2 C1 C5 107.43(14) . . ?
C2 C1 Ru1 71.83(8) . . ?
C5 C1 Ru1 72.09(8) . . ?
C2 C1 H1A 126.1 . . ?
C5 C1 H1A 126.1 . . ?
Ru1 C1 H1A 126.1 . . ?
C3 C2 C1 108.65(14) . . ?
C3 C2 Ru1 71.83(8) . . ?
C1 C2 Ru1 71.25(8) . . ?
C3 C2 H2A 125.6 . . ?
C1 C2 H2A 125.6 . . ?
Ru1 C2 H2A 125.6 . . ?
C2 C3 C4 107.59(14) . . ?
C2 C3 Ru1 71.49(8) . . ?
C4 C3 Ru1 71.91(8) . . ?
C2 C3 H3A 126.1 . . ?
C4 C3 H3A 126.1 . . ?
Ru1 C3 H3A 126.1 . . ?
C5 C4 C3 107.83(14) . . ?
C5 C4 Ru1 71.48(8) . . ?
C3 C4 Ru1 71.04(8) . . ?
C5 C4 H4A 126.0 . . ?
C3 C4 H4A 126.0 . . ?
Ru1 C4 H4A 126.0 . . ?
C4 C5 C1 108.47(14) . . ?
C4 C5 Ru1 72.09(8) . . ?
C1 C5 Ru1 70.90(8) . . ?
C4 C5 H5A 125.7 . . ?
C1 C5 H5A 125.7 . . ?
Ru1 C5 H5A 125.7 . . ?
Si1 C6 H6A 109.5 . . ?
Si1 C6 H6B 109.5 . . ?
H6A C6 H6B 109.5 . . ?
Si1 C6 H6C 109.5 . . ?
H6A C6 H6C 109.5 . . ?
H6B C6 H6C 109.5 . . ?
Si1 C7 H7A 109.5 . . ?
Si1 C7 H7B 109.5 . . ?
H7A C7 H7B 109.5 . . ?
Si1 C7 H7C 109.5 . . ?
H7A C7 H7C 109.5 . . ?
H7B C7 H7C 109.5 . . ?
C9 C8 C13 118.64(12) . . ?
C9 C8 P1 120.08(10) . . ?
C13 C8 P1 121.19(10) . . ?
C10 C9 C8 120.82(12) . . ?
C10 C9 H9A 119.6 . . ?
C8 C9 H9A 119.6 . . ?
C11 C10 C9 119.89(13) . . ?
C11 C10 H10A 120.1 . . ?
C9 C10 H10A 120.1 . . ?
C10 C11 C12 119.96(13) . . ?
C10 C11 H11A 120.0 . . ?
C12 C11 H11A 120.0 . . ?
C13 C12 C11 120.09(13) . . ?
C13 C12 H12A 120.0 . . ?
C11 C12 H12A 120.0 . . ?
C12 C13 C8 120.56(13) . . ?
C12 C13 H13A 119.7 . . ?
C8 C13 H13A 119.7 . . ?
C19 C14 C15 118.36(12) . . ?
C19 C14 P1 123.26(10) . . ?
C15 C14 P1 118.02(10) . . ?
C16 C15 C14 120.69(13) . . ?
C16 C15 H15A 119.7 . . ?
C14 C15 H15A 119.7 . . ?
C15 C16 C17 120.50(13) . . ?
C15 C16 H16A 119.7 . . ?
C17 C16 H16A 119.7 . . ?
C16 C17 C18 119.38(13) . . ?
C16 C17 H17A 120.3 . . ?
C18 C17 H17A 120.3 . . ?
C17 C18 C19 120.20(13) . . ?
C17 C18 H18A 119.9 . . ?
C19 C18 H18A 119.9 . . ?
C18 C19 C14 120.82(12) . . ?
C18 C19 H19A 119.6 . . ?
C14 C19 H19A 119.6 . . ?
C25 C20 C21 118.40(12) . . ?
C25 C20 P1 124.06(10) . . ?
C21 C20 P1 117.48(9) . . ?
C22 C21 C20 121.02(13) . . ?
C22 C21 H21A 119.5 . . ?
C20 C21 H21A 119.5 . . ?
C21 C22 C23 120.00(13) . . ?
C21 C22 H22A 120.0 . . ?
C23 C22 H22A 120.0 . . ?
C24 C23 C22 119.52(13) . . ?
C24 C23 H23A 120.2 . . ?
C22 C23 H23A 120.2 . . ?
C23 C24 C25 120.58(13) . . ?
C23 C24 H24A 119.7 . . ?
C25 C24 H24A 119.7 . . ?
C20 C25 C24 120.43(13) . . ?
C20 C25 H25A 119.8 . . ?
C24 C25 H25A 119.8 . . ?

loop_
_geom_bond_atom_site_label_1
_geom_bond_atom_site_label_2
_geom_bond_distance
_geom_bond_site_symmetry_2
_geom_bond_publ_flag
Ru1 C1 2.2378(14) . ?
Ru1 C2 2.2454(14) . ?
Ru1 C3 2.2499(14) . ?
Ru1 C5 2.2535(14) . ?
Ru1 C4 2.2614(14) . ?
Ru1 P1 2.2762(3) . ?
Ru1 Si1 2.3544(4) . ?
Ru1 H1 1.51(2) . ?
Ru1 H2 1.54(2) . ?
P1 C20 1.8368(13) . ?
P1 C14 1.8416(13) . ?
P1 C8 1.8420(13) . ?
Si1 C6 1.8638(14) . ?
Si1 C7 1.9046(14) . ?
Si1 Cl1 2.1518(5) . ?
C1 C2 1.419(2) . ?
C1 C5 1.426(2) . ?
C1 H1A 1.0000 . ?
C2 C3 1.414(2) . ?
C2 H2A 1.0000 . ?
C3 C4 1.434(2) . ?
C3 H3A 1.0000 . ?
C4 C5 1.411(2) . ?
C4 H4A 1.0000 . ?
C5 H5A 1.0000 . ?
C6 H6A 0.9800 . ?
C6 H6B 0.9800 . ?
C6 H6C 0.9800 . ?
C7 H7A 0.9800 . ?
C7 H7B 0.9800 . ?
C7 H7C 0.9800 . ?
C8 C9 1.3958(18) . ?
C8 C13 1.4020(18) . ?
C9 C10 1.3951(19) . ?
C9 H9A 0.9500 . ?
C10 C11 1.387(2) . ?
C10 H10A 0.9500 . ?
C11 C12 1.393(2) . ?
C11 H11A 0.9500 . ?
C12 C13 1.3900(19) . ?
C12 H12A 0.9500 . ?
C13 H13A 0.9500 . ?
C14 C19 1.3942(18) . ?
C14 C15 1.4012(18) . ?
C15 C16 1.3869(19) . ?
C15 H15A 0.9500 . ?
C16 C17 1.388(2) . ?
C16 H16A 0.9500 . ?
C17 C18 1.389(2) . ?
C17 H17A 0.9500 . ?
C18 C19 1.394(2) . ?
C18 H18A 0.9500 . ?
C19 H19A 0.9500 . ?
C20 C25 1.3935(17) . ?
C20 C21 1.4040(18) . ?
C21 C22 1.3888(19) . ?
C21 H21A 0.9500 . ?
C22 C23 1.393(2) . ?
C22 H22A 0.9500 . ?
C23 C24 1.385(2) . ?
C23 H23A 0.9500 . ?
C24 C25 1.3985(18) . ?
C24 H24A 0.9500 . ?
C25 H25A 0.9500 . ?
